data_4325250
loop_
_publ_author_name
'Ren\'e T. Boer\'e'
'Tracey L. Roemmele'
'Xin Yu'

_publ_contact_author_address
;
Department of Chemistry and Biochemistry
University of Lethbridge
Lethbridge, AB Canada
T1K 3M4
;
_publ_contact_author_email boere@uleth.ca
_publ_contact_author_fax +1-403-329-2057
_publ_contact_author_name 'R.T. Boer\'e'
_publ_contact_author_phone +1-403-329-2045
_publ_section_title
;
 Unsymmetrical 1\l3-1,2,4,6-Thiatriazinyls with Aryl and Trifluoromethyl
 Substituents: Synthesis, Crystal Structures, EPR Spectroscopy, and
 Voltammetry
;
_journal_name_full 'Inorganic Chemistry'
_journal_page_first 5123
_journal_page_last 5136
_journal_paper_doi 10.1021/ic2003996
_journal_volume 50
_journal_year 2011
_chemical_formula_moiety 'C10 H7 F3 N3 S,C10 H7 F3 N3 S'
_chemical_formula_sum 'C20 H14 F6 N6 S2'
_chemical_formula_weight 516.49
_chemical_name_common 'Tol/CF3 TTA dimer'
_chemical_name_systematic
; 
 3-(4-tolyl)-5-(4-trifluoromethyl)-1-thia-2,4,6-triazinyl 
;
_space_group_IT_number 2
_symmetry_cell_setting triclinic
_symmetry_Int_Tables_number 2
_symmetry_space_group_name_Hall '-P 1'
_symmetry_space_group_name_H-M 'P -1'
_atom_sites_solution_hydrogens geom
_atom_sites_solution_primary direct
_atom_sites_solution_secondary difmap
_audit_creation_method SHELXL-97
_cell_angle_alpha 111.2160(10)
_cell_angle_beta 99.9130(10)
_cell_angle_gamma 107.6770(10)
_cell_formula_units_Z 4
_cell_length_a 11.5126(12)
_cell_length_b 14.7539(15)
_cell_length_c 15.0498(15)
_cell_measurement_reflns_used 9959
_cell_measurement_temperature 296(2)
_cell_measurement_theta_max 26.45
_cell_measurement_theta_min 2.45
_cell_volume 2153.0(4)
_computing_cell_refinement 'SAINT-Plus (Bruker, 2006)'
_computing_data_collection 'APEX2 (Bruker, 2006)'
_computing_data_reduction SAINT-Plus
_computing_molecular_graphics 'Mercury (Macrae <i>et al.</i>, 2006)'
_computing_publication_material 'publCIF (Westrip, 2007)'
_computing_structure_refinement 'SHELXTL (Sheldrick, 2008)'
_computing_structure_solution 'SHELXS (Sheldrick, 2008)'
_diffrn_ambient_pressure 101
_diffrn_ambient_temperature 296(2)
_diffrn_measured_fraction_theta_full 0.995
_diffrn_measured_fraction_theta_max 0.982
_diffrn_measurement_device_type
;
Bruker ApexII CCD area-detector diffractometer
;
_diffrn_measurement_method 'phi and omega scans'
_diffrn_radiation_monochromator graphite
_diffrn_radiation_probe x-ray
_diffrn_radiation_type MoK\a
_diffrn_radiation_wavelength 0.71073
_diffrn_reflns_av_R_equivalents 0.0334
_diffrn_reflns_av_sigmaI/netI 0.0329
_diffrn_reflns_limit_h_max 14
_diffrn_reflns_limit_h_min -14
_diffrn_reflns_limit_k_max 18
_diffrn_reflns_limit_k_min -18
_diffrn_reflns_limit_l_max 18
_diffrn_reflns_limit_l_min -18
_diffrn_reflns_number 23211
_diffrn_reflns_theta_full 25.25
_diffrn_reflns_theta_max 26.59
_diffrn_reflns_theta_min 1.96
_diffrn_source 'fine-focus sealed tube'
_diffrn_source_type 'Bruker D8'
_exptl_absorpt_coefficient_mu 0.321
_exptl_absorpt_correction_T_max 0.7458
_exptl_absorpt_correction_T_min 0.6810
_exptl_absorpt_correction_type multi-scan
_exptl_absorpt_process_details
; 
SADABS (Bruker, 2006)
;
_exptl_crystal_colour purple
_exptl_crystal_density_diffrn 1.593
_exptl_crystal_description block
_exptl_crystal_F_000 1048
_exptl_crystal_recrystallization_method sublimation
_exptl_crystal_size_max 0.185
_exptl_crystal_size_mid 0.171
_exptl_crystal_size_min 0.153
_refine_diff_density_max 0.225
_refine_diff_density_min -0.273
_refine_diff_density_rms 0.041
_refine_ls_extinction_method none
_refine_ls_goodness_of_fit_ref 1.026
_refine_ls_hydrogen_treatment constr
_refine_ls_matrix_type full
_refine_ls_number_parameters 729
_refine_ls_number_reflns 8841
_refine_ls_number_restraints 144
_refine_ls_restrained_S_all 1.019
_refine_ls_R_factor_all 0.0572
_refine_ls_R_factor_gt 0.0379
_refine_ls_shift/su_max 0.004
_refine_ls_shift/su_mean 0.000
_refine_ls_structure_factor_coef Fsqd
_refine_ls_weighting_details 'calc w=1/[\s^2^(Fo^2^)+(0.0631P)^2^+0.0000P] where P=(Fo^2^+2Fc^2^)/3'
_refine_ls_weighting_scheme calc
_refine_ls_wR_factor_gt 0.1035
_refine_ls_wR_factor_ref 0.1127
_reflns_number_gt 6239
_reflns_number_total 8841
_reflns_threshold_expression >2sigma(I)
_cod_data_source_file ic2003996_si_001_08.cif
_cod_data_source_block 5b_4-CH3-C6H4C(CF3C)N3S-RT
_cod_original_sg_symbol_Hall -P1
_cod_database_code 4325250

loop_
_symmetry_equiv_pos_as_xyz
'x, y, z'
'-x, -y, -z'

loop_
_atom_site_label
_atom_site_type_symbol
_atom_site_fract_x
_atom_site_fract_y
_atom_site_fract_z
_atom_site_U_iso_or_equiv
_atom_site_adp_type
_atom_site_occupancy
_atom_site_symmetry_multiplicity
_atom_site_calc_flag
_atom_site_refinement_flags
_atom_site_disorder_assembly
_atom_site_disorder_group
S10 S 0.49843(4) 0.33032(4) 0.49527(4) 0.06473(17) Uani 1 1 d . . .
F10 F 0.2597(14) 0.4675(10) 0.6284(12) 0.093(3) Uani 0.42(2) 1 d PU A 1
F11 F 0.295(2) 0.3939(19) 0.7193(7) 0.150(5) Uani 0.42(2) 1 d PU A 1
F12 F 0.1218(9) 0.3275(7) 0.5982(10) 0.106(4) Uani 0.42(2) 1 d PU A 1
F13 F 0.3005(13) 0.4793(6) 0.6699(10) 0.111(3) Uani 0.58(2) 1 d PU A 2
F14 F 0.2487(10) 0.3465(8) 0.6987(7) 0.099(2) Uani 0.58(2) 1 d PU A 2
F15 F 0.1265(7) 0.3463(8) 0.5818(7) 0.113(3) Uani 0.58(2) 1 d PU A 2
N10 N 0.42127(15) 0.38657(12) 0.56353(12) 0.0609(4) Uani 1 1 d . . .
N11 N 0.24597(15) 0.21914(11) 0.50522(12) 0.0538(4) Uani 1 1 d . . .
N12 N 0.41625(15) 0.20344(12) 0.43796(13) 0.0600(4) Uani 1 1 d . . .
C10 C 0.31027(17) 0.32242(14) 0.55777(13) 0.0488(4) Uani 1 1 d . A .
C11 C 0.30186(17) 0.16327(13) 0.44760(13) 0.0470(4) Uani 1 1 d . . .
C12 C 0.2456(2) 0.37646(16) 0.62711(16) 0.0608(5) Uani 1 1 d . . .
C13 C 0.23001(17) 0.04837(13) 0.39262(13) 0.0464(4) Uani 1 1 d . . .
C14 C 0.27590(19) -0.01344(14) 0.32645(15) 0.0585(5) Uani 1 1 d . . .
H14 H 0.3542 0.0180 0.3186 0.070 Uiso 1 1 calc R . .
C15 C 0.2066(2) -0.12036(15) 0.27269(15) 0.0627(5) Uani 1 1 d . . .
H15 H 0.2391 -0.1606 0.2287 0.075 Uiso 1 1 calc R . .
C16 C 0.09025(19) -0.17009(14) 0.28183(14) 0.0548(5) Uani 1 1 d . . .
C17 C 0.04623(19) -0.10806(14) 0.34890(15) 0.0614(5) Uani 1 1 d . . .
H17 H -0.0316 -0.1399 0.3572 0.074 Uiso 1 1 calc R . .
C18 C 0.11446(19) -0.00028(14) 0.40390(15) 0.0567(5) Uani 1 1 d . . .
H18 H 0.0826 0.0397 0.4487 0.068 Uiso 1 1 calc R . .
C19 C 0.0136(2) -0.28709(15) 0.22076(17) 0.0744(6) Uani 1 1 d . . .
H19A H 0.0442 -0.3244 0.2533 0.112 Uiso 1 1 calc R . .
H19B H 0.0231 -0.3088 0.1550 0.112 Uiso 1 1 calc R . .
H19C H -0.0754 -0.3029 0.2148 0.112 Uiso 1 1 calc R . .
S20 S 0.41974(5) 0.37202(4) 0.34145(4) 0.06520(17) Uani 1 1 d . . .
F20 F 0.107(3) 0.470(2) 0.3298(17) 0.130(5) Uani 0.40(4) 1 d PU B 3
F21 F 0.185(2) 0.5082(18) 0.4843(15) 0.098(5) Uani 0.40(4) 1 d PU B 3
F22 F 0.0263(14) 0.3799(15) 0.399(2) 0.097(5) Uani 0.40(4) 1 d PU B 3
F23 F 0.0534(17) 0.4367(13) 0.3193(7) 0.118(3) Uani 0.60(4) 1 d PU B 4
F24 F 0.1863(12) 0.5230(10) 0.4644(13) 0.098(3) Uani 0.60(4) 1 d PU B 4
F25 F 0.0306(12) 0.3698(11) 0.4207(11) 0.099(3) Uani 0.60(4) 1 d PU B 4
N20 N 0.33023(16) 0.43049(12) 0.38956(13) 0.0593(4) Uani 1 1 d . . .
N21 N 0.14253(15) 0.26708(12) 0.29982(12) 0.0550(4) Uani 1 1 d . . .
N22 N 0.33069(15) 0.25013(12) 0.26298(12) 0.0596(4) Uani 1 1 d . . .
C20 C 0.20729(19) 0.36958(15) 0.35885(14) 0.0513(4) Uani 1 1 d . B .
C21 C 0.20669(17) 0.21130(14) 0.25350(13) 0.0481(4) Uani 1 1 d . . .
C22 C 0.1237(3) 0.4285(2) 0.39311(18) 0.0680(6) Uani 1 1 d . . .
C23 C 0.13151(17) 0.09952(13) 0.18440(13) 0.0460(4) Uani 1 1 d . . .
C24 C 0.18083(19) 0.04238(15) 0.11761(15) 0.0611(5) Uani 1 1 d . . .
H24 H 0.2628 0.0757 0.1162 0.073 Uiso 1 1 calc R . .
C25 C 0.11055(19) -0.06232(15) 0.05385(15) 0.0621(5) Uani 1 1 d . . .
H25 H 0.1455 -0.0989 0.0094 0.075 Uiso 1 1 calc R . .
C26 C -0.01075(18) -0.11507(14) 0.05367(14) 0.0528(4) Uani 1 1 d . . .
C27 C -0.05891(19) -0.05806(15) 0.12127(16) 0.0633(5) Uani 1 1 d . . .
H27 H -0.1400 -0.0920 0.1237 0.076 Uiso 1 1 calc R . .
C28 C 0.01038(18) 0.04781(15) 0.18513(15) 0.0583(5) Uani 1 1 d . . .
H28 H -0.0249 0.0847 0.2291 0.070 Uiso 1 1 calc R . .
C29 C -0.0891(2) -0.22969(15) -0.01687(17) 0.0730(6) Uani 1 1 d . . .
H29A H -0.0931 -0.2712 0.0199 0.109 Uiso 1 1 calc R . .
H29B H -0.0498 -0.2525 -0.0674 0.109 Uiso 1 1 calc R . .
H29C H -0.1744 -0.2388 -0.0483 0.109 Uiso 1 1 calc R . .
S30 S 0.46899(5) 0.33191(4) 1.06310(3) 0.05459(14) Uani 1 1 d . . .
F30 F 0.8480(6) 0.3480(6) 0.9704(4) 0.119(2) Uani 0.66(3) 1 d PU C 5
F31 F 0.8617(10) 0.4789(6) 1.0956(12) 0.136(4) Uani 0.66(3) 1 d PU C 5
F32 F 0.8743(6) 0.3424(7) 1.1062(8) 0.1033(18) Uani 0.66(3) 1 d PU C 5
F33 F 0.8824(11) 0.402(4) 1.1418(19) 0.166(10) Uani 0.34(3) 1 d PU C 6
F34 F 0.847(2) 0.4732(14) 1.057(2) 0.114(5) Uani 0.34(3) 1 d PU C 6
F35 F 0.8550(11) 0.3354(10) 0.9819(15) 0.154(8) Uani 0.34(3) 1 d PU C 6
N30 N 0.62048(16) 0.38981(12) 1.07657(12) 0.0592(4) Uani 1 1 d . . .
N31 N 0.62278(14) 0.22254(11) 0.97333(11) 0.0527(4) Uani 1 1 d . . .
N32 N 0.42198(15) 0.20476(11) 1.00461(11) 0.0521(4) Uani 1 1 d . . .
C30 C 0.67228(18) 0.32564(14) 1.03113(14) 0.0522(4) Uani 1 1 d . C .
C31 C 0.50030(17) 0.16552(13) 0.96398(13) 0.0442(4) Uani 1 1 d . . .
C32 C 0.8160(2) 0.37834(18) 1.05140(19) 0.0690(6) Uani 1 1 d . . .
C33 C 0.45121(16) 0.05076(13) 0.90582(12) 0.0426(4) Uani 1 1 d . . .
C34 C 0.33407(19) -0.01539(14) 0.90093(15) 0.0567(5) Uani 1 1 d . . .
H34 H 0.2854 0.0133 0.9366 0.068 Uiso 1 1 calc R . .
C35 C 0.28828(19) -0.12226(15) 0.84464(16) 0.0609(5) Uani 1 1 d . . .
H35 H 0.2090 -0.1650 0.8432 0.073 Uiso 1 1 calc R . .
C36 C 0.35594(17) -0.16869(13) 0.78982(13) 0.0475(4) Uani 1 1 d . . .
C37 C 0.47272(19) -0.10246(15) 0.79469(16) 0.0638(5) Uani 1 1 d . . .
H37 H 0.5207 -0.1312 0.7582 0.077 Uiso 1 1 calc R . .
C38 C 0.52059(18) 0.00539(14) 0.85219(15) 0.0602(5) Uani 1 1 d . . .
H38 H 0.6007 0.0481 0.8549 0.072 Uiso 1 1 calc R . .
C39 C 0.3063(2) -0.28590(15) 0.72712(16) 0.0689(6) Uani 1 1 d . . .
H39A H 0.3012 -0.3004 0.6587 0.103 Uiso 1 1 calc R . .
H39B H 0.2223 -0.3194 0.7301 0.103 Uiso 1 1 calc R . .
H39C H 0.3634 -0.3130 0.7524 0.103 Uiso 1 1 calc R . .
S40 S 0.37306(4) 0.35858(3) 0.90560(3) 0.04834(13) Uani 1 1 d . . .
F40 F 0.7622(8) 0.5064(9) 0.9106(5) 0.134(4) Uani 0.490(13) 1 d PU D 7
F41 F 0.6583(8) 0.5157(6) 0.7973(8) 0.096(2) Uani 0.490(13) 1 d PU D 7
F42 F 0.7233(12) 0.3979(4) 0.7647(12) 0.125(4) Uani 0.490(13) 1 d PU D 7
F43 F 0.6515(6) 0.4530(15) 0.7423(10) 0.169(6) Uani 0.510(13) 1 d PU D 8
F44 F 0.7588(6) 0.4010(6) 0.8222(10) 0.107(3) Uani 0.510(13) 1 d PU D 8
F45 F 0.7351(9) 0.5338(5) 0.9000(8) 0.154(5) Uani 0.510(13) 1 d PU D 8
N40 N 0.50831(14) 0.42936(11) 0.89907(11) 0.0512(4) Uani 1 1 d . . .
N41 N 0.50920(15) 0.27554(11) 0.76956(11) 0.0542(4) Uani 1 1 d . . .
N42 N 0.32316(14) 0.23641(11) 0.82214(11) 0.0490(4) Uani 1 1 d . . .
C40 C 0.55336(17) 0.37645(13) 0.83251(13) 0.0483(4) Uani 1 1 d . D .
C41 C 0.39504(17) 0.20950(13) 0.76597(13) 0.0444(4) Uani 1 1 d . . .
C42 C 0.6760(2) 0.44518(16) 0.82451(17) 0.0608(5) Uani 1 1 d . . .
C43 C 0.34779(17) 0.09822(13) 0.69214(12) 0.0439(4) Uani 1 1 d . . .
C44 C 0.22991(18) 0.02469(14) 0.67802(14) 0.0574(5) Uani 1 1 d . . .
H44 H 0.1779 0.0464 0.7145 0.069 Uiso 1 1 calc R . .
C45 C 0.1883(2) -0.07949(15) 0.61135(15) 0.0630(5) Uani 1 1 d . . .
H45 H 0.1082 -0.1274 0.6030 0.076 Uiso 1 1 calc R . .
C46 C 0.26301(19) -0.11491(14) 0.55625(13) 0.0527(5) Uani 1 1 d . . .
C47 C 0.3794(2) -0.04113(15) 0.56949(15) 0.0608(5) Uani 1 1 d . . .
H47 H 0.4308 -0.0629 0.5324 0.073 Uiso 1 1 calc R . .
C48 C 0.42222(19) 0.06389(15) 0.63581(14) 0.0568(5) Uani 1 1 d . . .
H48 H 0.5014 0.1120 0.6428 0.068 Uiso 1 1 calc R . .
C49 C 0.2189(2) -0.22975(15) 0.48494(16) 0.0748(6) Uani 1 1 d . . .
H49A H 0.1333 -0.2547 0.4412 0.112 Uiso 1 1 calc R . .
H49B H 0.2196 -0.2703 0.5224 0.112 Uiso 1 1 calc R . .
H49C H 0.2757 -0.2377 0.4456 0.112 Uiso 1 1 calc R . .

loop_
_atom_site_aniso_label
_atom_site_aniso_U_11
_atom_site_aniso_U_22
_atom_site_aniso_U_33
_atom_site_aniso_U_23
_atom_site_aniso_U_13
_atom_site_aniso_U_12
S10 0.0365(3) 0.0379(3) 0.0856(4) 0.0002(2) 0.0116(2) 0.0087(2)
F10 0.130(7) 0.060(5) 0.123(7) 0.042(5) 0.072(6) 0.062(5)
F11 0.213(11) 0.194(12) 0.047(3) 0.016(6) 0.016(5) 0.145(9)
F12 0.087(6) 0.060(3) 0.128(8) -0.004(3) 0.069(6) 0.009(3)
F13 0.141(6) 0.0414(18) 0.123(6) 0.002(3) 0.088(5) 0.019(3)
F14 0.153(5) 0.121(4) 0.074(4) 0.062(3) 0.069(4) 0.080(4)
F15 0.087(4) 0.167(7) 0.089(3) 0.029(4) 0.025(3) 0.089(5)
N10 0.0516(9) 0.0398(9) 0.0636(10) 0.0002(7) 0.0122(8) 0.0140(8)
N11 0.0570(9) 0.0382(8) 0.0606(10) 0.0151(7) 0.0222(8) 0.0182(7)
N12 0.0439(9) 0.0367(8) 0.0798(11) 0.0081(8) 0.0166(8) 0.0144(7)
C10 0.0488(11) 0.0401(10) 0.0487(10) 0.0127(8) 0.0101(8) 0.0180(9)
C11 0.0452(10) 0.0368(9) 0.0511(10) 0.0139(8) 0.0093(8) 0.0160(8)
C12 0.0769(16) 0.0466(12) 0.0558(13) 0.0165(10) 0.0255(12) 0.0258(11)
C13 0.0487(10) 0.0345(9) 0.0499(10) 0.0146(8) 0.0111(8) 0.0161(8)
C14 0.0516(11) 0.0416(10) 0.0701(13) 0.0137(9) 0.0259(10) 0.0127(9)
C15 0.0656(13) 0.0408(10) 0.0669(13) 0.0088(9) 0.0276(10) 0.0170(10)
C16 0.0594(12) 0.0384(10) 0.0536(11) 0.0141(9) 0.0162(9) 0.0118(9)
C17 0.0575(12) 0.0442(11) 0.0753(14) 0.0227(10) 0.0275(11) 0.0120(9)
C18 0.0606(12) 0.0421(10) 0.0656(12) 0.0190(9) 0.0277(10) 0.0198(9)
C19 0.0744(15) 0.0421(11) 0.0749(14) 0.0078(10) 0.0250(12) 0.0038(10)
S20 0.0621(3) 0.0332(2) 0.0911(4) 0.0153(2) 0.0459(3) 0.0103(2)
F20 0.164(12) 0.178(10) 0.174(10) 0.130(9) 0.094(9) 0.142(10)
F21 0.117(6) 0.087(9) 0.075(5) 0.001(5) 0.035(3) 0.062(6)
F22 0.064(5) 0.066(4) 0.155(12) 0.028(7) 0.056(5) 0.033(4)
F23 0.130(6) 0.172(6) 0.098(4) 0.067(4) 0.032(4) 0.112(6)
F24 0.084(3) 0.051(2) 0.137(9) 0.011(4) 0.033(4) 0.038(2)
F25 0.108(5) 0.108(6) 0.124(4) 0.058(3) 0.080(3) 0.067(4)
N20 0.0669(11) 0.0351(8) 0.0786(11) 0.0215(8) 0.0391(9) 0.0195(8)
N21 0.0535(9) 0.0472(9) 0.0608(10) 0.0163(8) 0.0232(8) 0.0220(8)
N22 0.0559(10) 0.0377(8) 0.0729(11) 0.0116(8) 0.0334(8) 0.0116(7)
C20 0.0615(12) 0.0461(10) 0.0554(11) 0.0243(9) 0.0266(9) 0.0263(9)
C21 0.0518(11) 0.0435(10) 0.0499(10) 0.0190(8) 0.0231(9) 0.0182(9)
C22 0.0748(17) 0.0622(15) 0.0718(16) 0.0230(13) 0.0252(13) 0.0405(14)
C23 0.0477(10) 0.0401(9) 0.0463(10) 0.0163(8) 0.0162(8) 0.0152(8)
C24 0.0511(11) 0.0482(11) 0.0671(12) 0.0112(10) 0.0270(10) 0.0109(9)
C25 0.0618(12) 0.0461(11) 0.0657(13) 0.0103(10) 0.0293(10) 0.0178(10)
C26 0.0534(11) 0.0418(10) 0.0552(11) 0.0189(9) 0.0126(9) 0.0145(9)
C27 0.0490(11) 0.0512(12) 0.0761(14) 0.0197(11) 0.0241(10) 0.0106(9)
C28 0.0514(11) 0.0531(12) 0.0638(12) 0.0178(10) 0.0257(9) 0.0183(9)
C29 0.0672(14) 0.0442(11) 0.0832(15) 0.0158(11) 0.0144(12) 0.0114(10)
S30 0.0677(3) 0.0420(3) 0.0502(3) 0.0103(2) 0.0236(2) 0.0264(2)
F30 0.088(3) 0.137(5) 0.094(3) 0.042(4) 0.041(2) -0.002(3)
F31 0.072(2) 0.041(3) 0.198(9) -0.013(4) 0.009(5) -0.0022(19)
F32 0.055(2) 0.114(4) 0.133(5) 0.065(3) 0.005(2) 0.025(2)
F33 0.073(4) 0.26(2) 0.112(10) 0.112(14) -0.027(5) -0.010(8)
F34 0.074(7) 0.077(9) 0.179(13) 0.062(10) 0.039(8) 0.007(6)
F35 0.062(5) 0.071(5) 0.235(18) -0.029(7) 0.074(7) 0.009(4)
N30 0.0629(10) 0.0407(9) 0.0535(9) 0.0062(7) 0.0092(8) 0.0176(8)
N31 0.0505(9) 0.0376(8) 0.0623(10) 0.0149(7) 0.0190(7) 0.0160(7)
N32 0.0598(9) 0.0414(8) 0.0615(9) 0.0204(7) 0.0300(8) 0.0255(7)
C30 0.0543(11) 0.0413(10) 0.0507(11) 0.0139(9) 0.0091(9) 0.0180(9)
C31 0.0509(10) 0.0398(9) 0.0457(10) 0.0191(8) 0.0176(8) 0.0213(8)
C32 0.0573(13) 0.0504(13) 0.0788(17) 0.0196(13) 0.0077(12) 0.0139(11)
C33 0.0477(10) 0.0371(9) 0.0476(10) 0.0196(8) 0.0179(8) 0.0203(8)
C34 0.0621(12) 0.0428(10) 0.0758(13) 0.0246(10) 0.0404(10) 0.0263(9)
C35 0.0594(12) 0.0425(11) 0.0833(14) 0.0258(10) 0.0361(11) 0.0185(9)
C36 0.0518(11) 0.0384(9) 0.0512(10) 0.0181(8) 0.0149(8) 0.0196(8)
C37 0.0620(13) 0.0440(11) 0.0794(14) 0.0132(10) 0.0352(11) 0.0237(10)
C38 0.0501(11) 0.0415(10) 0.0821(14) 0.0166(10) 0.0319(10) 0.0165(9)
C39 0.0740(14) 0.0403(11) 0.0773(14) 0.0134(10) 0.0232(12) 0.0191(10)
S40 0.0510(3) 0.0366(2) 0.0526(3) 0.0116(2) 0.0185(2) 0.0199(2)
F40 0.082(3) 0.159(8) 0.092(4) 0.066(6) -0.008(3) -0.032(4)
F41 0.113(4) 0.089(3) 0.122(5) 0.074(3) 0.058(4) 0.041(3)
F42 0.117(7) 0.052(2) 0.186(9) 0.015(4) 0.116(6) 0.015(3)
F43 0.100(4) 0.251(13) 0.131(7) 0.150(8) 0.002(4) -0.023(6)
F44 0.060(2) 0.094(4) 0.187(7) 0.074(5) 0.056(4) 0.034(2)
F45 0.115(5) 0.037(2) 0.202(10) -0.037(3) 0.105(6) -0.028(2)
N40 0.0553(9) 0.0336(8) 0.0558(9) 0.0128(7) 0.0181(7) 0.0146(7)
N41 0.0541(9) 0.0369(8) 0.0600(10) 0.0103(7) 0.0249(8) 0.0131(7)
N42 0.0475(8) 0.0393(8) 0.0494(9) 0.0096(7) 0.0170(7) 0.0146(7)
C40 0.0511(11) 0.0394(10) 0.0525(11) 0.0181(8) 0.0176(9) 0.0174(8)
C41 0.0463(10) 0.0374(9) 0.0447(9) 0.0141(8) 0.0129(8) 0.0160(8)
C42 0.0614(13) 0.0470(12) 0.0677(15) 0.0231(11) 0.0225(12) 0.0151(10)
C43 0.0497(10) 0.0360(9) 0.0396(9) 0.0120(7) 0.0112(8) 0.0160(8)
C44 0.0540(11) 0.0452(11) 0.0596(12) 0.0117(9) 0.0229(9) 0.0139(9)
C45 0.0585(12) 0.0418(11) 0.0675(13) 0.0121(10) 0.0182(10) 0.0085(9)
C46 0.0612(12) 0.0405(10) 0.0471(10) 0.0142(8) 0.0071(9) 0.0204(9)
C47 0.0664(13) 0.0487(11) 0.0604(12) 0.0106(9) 0.0266(10) 0.0270(10)
C48 0.0537(11) 0.0429(10) 0.0626(12) 0.0133(9) 0.0232(9) 0.0146(9)
C49 0.0877(16) 0.0439(12) 0.0737(14) 0.0098(10) 0.0148(12) 0.0275(11)

loop_
_atom_type_symbol
_atom_type_description
_atom_type_scat_dispersion_real
_atom_type_scat_dispersion_imag
_atom_type_scat_source
C C 0.0033 0.0016 'International Tables Vol C Tables 4.2.6.8 and 6.1.1.4'
H H 0.0000 0.0000 'International Tables Vol C Tables 4.2.6.8 and 6.1.1.4'
N N 0.0061 0.0033 'International Tables Vol C Tables 4.2.6.8 and 6.1.1.4'
F F 0.0171 0.0103 'International Tables Vol C Tables 4.2.6.8 and 6.1.1.4'
S S 0.1246 0.1234 'International Tables Vol C Tables 4.2.6.8 and 6.1.1.4'

loop_
_exptl_crystal_face_index_h
_exptl_crystal_face_index_k
_exptl_crystal_face_index_l
_exptl_crystal_face_perp_dist
1.00 0.00 -1.00 0.0760
-1.00 0.00 1.00 0.0660
2.00 -1.00 2.00 0.0690
-2.00 1.00 -2.00 0.0700
1.00 -1.00 2.00 0.0740
-1.00 1.00 -2.00 0.0800
-1.00 1.00 -1.00 0.0760
1.00 -1.00 1.00 0.0600
1.00 -2.00 2.00 0.0580
-1.00 2.00 -2.00 0.0880
0.00 -1.00 1.00 0.0800
0.00 1.00 -1.00 0.0920
-1.00 1.00 0.00 0.0720
1.00 -1.00 0.00 0.0620
1.00 2.00 -2.00 0.0760
0.00 2.00 -1.00 0.0700
0.00 -2.00 1.00 0.0860
1.00 -2.00 0.00 0.0720
-1.00 -2.00 1.00 0.0880
1.00 2.00 -1.00 0.0780
0.00 1.00 1.00 0.1040
2.00 1.00 0.00 0.0730
2.00 1.00 -2.00 0.0680
-1.00 0.00 2.00 0.0760

loop_
_geom_angle_atom_site_label_1
_geom_angle_atom_site_label_2
_geom_angle_atom_site_label_3
_geom_angle
N12 S10 N10 109.30(8)
C10 N10 S10 115.45(12)
C10 N11 C11 118.05(16)
C11 N12 S10 119.36(13)
N10 C10 N11 131.90(17)
N10 C10 C12 113.88(16)
N11 C10 C12 114.18(17)
N12 C11 N11 125.81(16)
N12 C11 C13 117.35(15)
N11 C11 C13 116.83(15)
F15 C12 F10 86.3(6)
F12 C12 F10 102.4(7)
F15 C12 F13 109.7(6)
F12 C12 F13 121.1(6)
F15 C12 F11 125.8(8)
F12 C12 F11 109.9(9)
F10 C12 F11 107.1(7)
F13 C12 F11 79.9(7)
F15 C12 F14 105.4(6)
F12 C12 F14 86.7(7)
F10 C12 F14 131.1(5)
F13 C12 F14 107.0(5)
F15 C12 C10 111.5(4)
F12 C12 C10 114.4(5)
F10 C12 C10 110.7(6)
F13 C12 C10 114.3(4)
F11 C12 C10 111.8(6)
F14 C12 C10 108.4(4)
C18 C13 C14 118.70(16)
C18 C13 C11 120.90(16)
C14 C13 C11 120.39(16)
C15 C14 C13 120.34(18)
C15 C14 H14 119.8
C13 C14 H14 119.8
C14 C15 C16 121.80(18)
C14 C15 H15 119.1
C16 C15 H15 119.1
C15 C16 C17 117.41(17)
C15 C16 C19 121.36(18)
C17 C16 C19 121.24(18)
C18 C17 C16 121.77(18)
C18 C17 H17 119.1
C16 C17 H17 119.1
C17 C18 C13 119.97(17)
C17 C18 H18 120.0
C13 C18 H18 120.0
C16 C19 H19A 109.5
C16 C19 H19B 109.5
H19A C19 H19B 109.5
C16 C19 H19C 109.5
H19A C19 H19C 109.5
H19B C19 H19C 109.5
N22 S20 N20 109.61(9)
C20 N20 S20 115.12(13)
C20 N21 C21 118.07(16)
C21 N22 S20 119.40(13)
N20 C20 N21 131.63(17)
N20 C20 C22 114.15(18)
N21 C20 C22 114.14(18)
N22 C21 N21 125.76(16)
N22 C21 C23 117.21(15)
N21 C21 C23 116.99(15)
F22 C22 F24 115.5(10)
F22 C22 F20 112.3(13)
F24 C22 F20 88.9(11)
F22 C22 F23 86.6(12)
F24 C22 F23 106.7(8)
F22 C22 F21 104.3(12)
F20 C22 F21 107.5(11)
F23 C22 F21 122.8(11)
F24 C22 F25 110.3(9)
F20 C22 F25 127.7(13)
F23 C22 F25 102.1(9)
F21 C22 F25 95.6(12)
F22 C22 C20 117.1(10)
F24 C22 C20 114.4(6)
F20 C22 C20 104.3(7)
F23 C22 C20 112.7(5)
F21 C22 C20 111.1(10)
F25 C22 C20 110.0(7)
C28 C23 C24 118.26(16)
C28 C23 C21 120.73(16)
C24 C23 C21 121.00(16)
C25 C24 C23 120.73(17)
C25 C24 H24 119.6
C23 C24 H24 119.6
C24 C25 C26 121.66(18)
C24 C25 H25 119.2
C26 C25 H25 119.2
C25 C26 C27 117.39(17)
C25 C26 C29 121.97(18)
C27 C26 C29 120.64(18)
C28 C27 C26 121.50(18)
C28 C27 H27 119.3
C26 C27 H27 119.3
C23 C28 C27 120.45(18)
C23 C28 H28 119.8
C27 C28 H28 119.8
C26 C29 H29A 109.5
C26 C29 H29B 109.5
H29A C29 H29B 109.5
C26 C29 H29C 109.5
H29A C29 H29C 109.5
H29B C29 H29C 109.5
N32 S30 N30 109.92(8)
C30 N30 S30 114.91(13)
C30 N31 C31 118.03(15)
C31 N32 S30 118.75(13)
N30 C30 N31 131.65(18)
N30 C30 C32 114.73(17)
N31 C30 C32 113.58(17)
N32 C31 N31 125.85(15)
N32 C31 C33 117.22(15)
N31 C31 C33 116.92(15)
F35 C32 F31 118.0(8)
F31 C32 F30 109.3(7)
F35 C32 F34 101.8(11)
F30 C32 F34 90.3(10)
F35 C32 F33 116.6(13)
F31 C32 F33 75.8(16)
F30 C32 F33 127.2(15)
F34 C32 F33 99.1(15)
F35 C32 F32 89.3(10)
F31 C32 F32 109.8(6)
F30 C32 F32 102.8(4)
F34 C32 F32 130.3(10)
F33 C32 F32 36(2)
F35 C32 C30 114.4(6)
F31 C32 C30 114.2(5)
F30 C32 C30 112.3(3)
F34 C32 C30 110.8(10)
F33 C32 C30 112.2(6)
F32 C32 C30 107.8(3)
C34 C33 C38 117.79(16)
C34 C33 C31 121.67(15)
C38 C33 C31 120.53(16)
C35 C34 C33 121.01(17)
C35 C34 H34 119.5
C33 C34 H34 119.5
C34 C35 C36 121.87(18)
C34 C35 H35 119.1
C36 C35 H35 119.1
C37 C36 C35 116.99(17)
C37 C36 C39 120.64(17)
C35 C36 C39 122.38(17)
C36 C37 C38 121.65(18)
C36 C37 H37 119.2
C38 C37 H37 119.2
C37 C38 C33 120.68(18)
C37 C38 H38 119.7
C33 C38 H38 119.7
C36 C39 H39A 109.5
C36 C39 H39B 109.5
H39A C39 H39B 109.5
C36 C39 H39C 109.5
H39A C39 H39C 109.5
H39B C39 H39C 109.5
N42 S40 N40 109.41(8)
C40 N40 S40 115.40(12)
C40 N41 C41 118.24(15)
C41 N42 S40 119.17(12)
N41 C40 N40 131.61(17)
N41 C40 C42 114.11(16)
N40 C40 C42 114.24(16)
N42 C41 N41 126.09(15)
N42 C41 C43 117.74(15)
N41 C41 C43 116.17(15)
F42 C42 F45 126.3(5)
F42 C42 F43 67.8(5)
F45 C42 F43 112.7(6)
F42 C42 F40 109.9(6)
F43 C42 F40 132.8(5)
F42 C42 F41 105.8(6)
F45 C42 F41 73.1(5)
F40 C42 F41 100.0(4)
F45 C42 F44 103.5(5)
F43 C42 F44 106.7(6)
F40 C42 F44 77.7(5)
F41 C42 F44 135.5(4)
F42 C42 C40 116.2(3)
F45 C42 C40 113.3(4)
F43 C42 C40 109.9(3)
F40 C42 C40 112.2(4)
F41 C42 C40 111.5(3)
F44 C42 C40 110.3(4)
C44 C43 C48 118.08(16)
C44 C43 C41 121.48(16)
C48 C43 C41 120.43(16)
C45 C44 C43 121.14(18)
C45 C44 H44 119.4
C43 C44 H44 119.4
C44 C45 C46 121.20(19)
C44 C45 H45 119.4
C46 C45 H45 119.4
C47 C46 C45 117.42(17)
C47 C46 C49 121.31(19)
C45 C46 C49 121.27(19)
C46 C47 C48 122.05(18)
C46 C47 H47 119.0
C48 C47 H47 119.0
C47 C48 C43 120.10(18)
C47 C48 H48 120.0
C43 C48 H48 120.0
C46 C49 H49A 109.5
C46 C49 H49B 109.5
H49A C49 H49B 109.5
C46 C49 H49C 109.5
H49A C49 H49C 109.5
H49B C49 H49C 109.5

loop_
_geom_bond_atom_site_label_1
_geom_bond_atom_site_label_2
_geom_bond_distance
S10 N12 1.6181(15)
S10 N10 1.6366(16)
F10 C12 1.297(11)
F11 C12 1.302(10)
F12 C12 1.295(9)
F13 C12 1.298(8)
F14 C12 1.302(7)
F15 C12 1.278(7)
N10 C10 1.306(2)
N11 C10 1.318(2)
N11 C11 1.357(2)
N12 C11 1.327(2)
C10 C12 1.518(3)
C11 C13 1.463(2)
C13 C18 1.378(2)
C13 C14 1.385(2)
C14 C15 1.367(2)
C14 H14 0.9300
C15 C16 1.376(3)
C15 H15 0.9300
C16 C17 1.379(3)
C16 C19 1.500(2)
C17 C18 1.377(2)
C17 H17 0.9300
C18 H18 0.9300
C19 H19A 0.9600
C19 H19B 0.9600
C19 H19C 0.9600
S20 N22 1.6143(16)
S20 N20 1.6356(16)
F20 C22 1.318(15)
F21 C22 1.326(18)
F22 C22 1.172(19)
F23 C22 1.323(9)
F24 C22 1.286(12)
F25 C22 1.387(13)
N20 C20 1.314(2)
N21 C20 1.322(2)
N21 C21 1.356(2)
N22 C21 1.327(2)
C20 C22 1.517(3)
C21 C23 1.460(2)
C23 C28 1.375(2)
C23 C24 1.385(2)
C24 C25 1.365(2)
C24 H24 0.9300
C25 C26 1.376(3)
C25 H25 0.9300
C26 C27 1.381(3)
C26 C29 1.498(2)
C27 C28 1.376(3)
C27 H27 0.9300
C28 H28 0.9300
C29 H29A 0.9600
C29 H29B 0.9600
C29 H29C 0.9600
S30 N32 1.6159(15)
S30 N30 1.6312(18)
F30 C32 1.297(5)
F31 C32 1.270(8)
F32 C32 1.324(6)
F33 C32 1.301(11)
F34 C32 1.299(17)
F35 C32 1.247(11)
N30 C30 1.317(2)
N31 C30 1.319(2)
N31 C31 1.357(2)
N32 C31 1.331(2)
C30 C32 1.519(3)
C31 C33 1.459(2)
C33 C34 1.375(2)
C33 C38 1.376(2)
C34 C35 1.363(2)
C34 H34 0.9300
C35 C36 1.376(2)
C35 H35 0.9300
C36 C37 1.373(3)
C36 C39 1.497(2)
C37 C38 1.375(2)
C37 H37 0.9300
C38 H38 0.9300
C39 H39A 0.9600
C39 H39B 0.9600
C39 H39C 0.9600
S40 N42 1.6250(14)
S40 N40 1.6322(16)
F40 C42 1.283(6)
F41 C42 1.304(6)
F42 C42 1.240(6)
F43 C42 1.276(5)
F44 C42 1.307(6)
F45 C42 1.258(6)
N40 C40 1.319(2)
N41 C40 1.314(2)
N41 C41 1.356(2)
N42 C41 1.325(2)
C40 C42 1.521(3)
C41 C43 1.468(2)
C43 C44 1.380(2)
C43 C48 1.383(2)
C44 C45 1.367(2)
C44 H44 0.9300
C45 C46 1.380(3)
C45 H45 0.9300
C46 C47 1.373(3)
C46 C49 1.501(2)
C47 C48 1.374(2)
C47 H47 0.9300
C48 H48 0.9300
C49 H49A 0.9600
C49 H49B 0.9600
C49 H49C 0.9600

loop_
_geom_torsion_atom_site_label_1
_geom_torsion_atom_site_label_2
_geom_torsion_atom_site_label_3
_geom_torsion_atom_site_label_4
_geom_torsion
N12 S10 N10 C10 -1.79(18)
N10 S10 N12 C11 3.42(19)
S10 N10 C10 N11 -1.4(3)
S10 N10 C10 C12 176.28(14)
C11 N11 C10 N10 3.0(3)
C11 N11 C10 C12 -174.60(16)
S10 N12 C11 N11 -2.3(3)
S10 N12 C11 C13 178.71(13)
C10 N11 C11 N12 -0.9(3)
C10 N11 C11 C13 178.10(15)
N10 C10 C12 F15 134.8(7)
N11 C10 C12 F15 -47.1(7)
N10 C10 C12 F12 155.6(8)
N11 C10 C12 F12 -26.4(8)
N10 C10 C12 F10 40.6(8)
N11 C10 C12 F10 -141.4(8)
N10 C10 C12 F13 9.8(9)
N11 C10 C12 F13 -172.2(9)
N10 C10 C12 F11 -78.8(13)
N11 C10 C12 F11 99.3(13)
N10 C10 C12 F14 -109.5(5)
N11 C10 C12 F14 68.5(6)
N12 C11 C13 C18 175.62(17)
N11 C11 C13 C18 -3.4(3)
N12 C11 C13 C14 -5.7(3)
N11 C11 C13 C14 175.22(17)
C18 C13 C14 C15 0.8(3)
C11 C13 C14 C15 -177.88(18)
C13 C14 C15 C16 0.1(3)
C14 C15 C16 C17 -1.0(3)
C14 C15 C16 C19 178.6(2)
C15 C16 C17 C18 0.9(3)
C19 C16 C17 C18 -178.70(19)
C16 C17 C18 C13 0.0(3)
C14 C13 C18 C17 -0.9(3)
C11 C13 C18 C17 177.80(17)
N22 S20 N20 C20 1.55(18)
N20 S20 N22 C21 -5.52(19)
S20 N20 C20 N21 4.4(3)
S20 N20 C20 C22 -172.10(14)
C21 N21 C20 N20 -6.2(3)
C21 N21 C20 C22 170.25(17)
S20 N22 C21 N21 4.6(3)
S20 N22 C21 C23 -177.67(13)
C20 N21 C21 N22 1.0(3)
C20 N21 C21 C23 -176.72(15)
N20 C20 C22 F22 -154.7(17)
N21 C20 C22 F22 28.2(17)
N20 C20 C22 F24 -15.0(10)
N21 C20 C22 F24 167.9(10)
N20 C20 C22 F20 80.5(16)
N21 C20 C22 F20 -96.7(16)
N20 C20 C22 F23 107.1(10)
N21 C20 C22 F23 -70.0(10)
N20 C20 C22 F21 -35.1(14)
N21 C20 C22 F21 147.8(13)
N20 C20 C22 F25 -139.7(7)
N21 C20 C22 F25 43.2(7)
N22 C21 C23 C28 166.72(18)
N21 C21 C23 C28 -15.4(3)
N22 C21 C23 C24 -12.3(3)
N21 C21 C23 C24 165.62(17)
C28 C23 C24 C25 0.4(3)
C21 C23 C24 C25 179.39(18)
C23 C24 C25 C26 -0.3(3)
C24 C25 C26 C27 -0.4(3)
C24 C25 C26 C29 179.31(19)
C25 C26 C27 C28 1.2(3)
C29 C26 C27 C28 -178.57(19)
C24 C23 C28 C27 0.4(3)
C21 C23 C28 C27 -178.66(18)
C26 C27 C28 C23 -1.2(3)
N32 S30 N30 C30 5.71(17)
N30 S30 N32 C31 -9.34(17)
S30 N30 C30 N31 2.6(3)
S30 N30 C30 C32 -174.84(15)
C31 N31 C30 N30 -8.0(3)
C31 N31 C30 C32 169.56(17)
S30 N32 C31 N31 5.5(2)
S30 N32 C31 C33 -175.84(12)
C30 N31 C31 N32 3.2(3)
C30 N31 C31 C33 -175.52(15)
N30 C30 C32 F35 -151.1(13)
N31 C30 C32 F35 30.9(13)
N30 C30 C32 F31 -10.8(9)
N31 C30 C32 F31 171.2(9)
N30 C30 C32 F30 -136.1(4)
N31 C30 C32 F30 46.0(5)
N30 C30 C32 F34 -36.7(12)
N31 C30 C32 F34 145.3(12)
N30 C30 C32 F33 73(3)
N31 C30 C32 F33 -105(3)
N30 C30 C32 F32 111.4(5)
N31 C30 C32 F32 -66.6(5)
N32 C31 C33 C34 -6.2(3)
N31 C31 C33 C34 172.64(16)
N32 C31 C33 C38 172.57(17)
N31 C31 C33 C38 -8.6(2)
C38 C33 C34 C35 -0.1(3)
C31 C33 C34 C35 178.64(17)
C33 C34 C35 C36 -0.5(3)
C34 C35 C36 C37 0.4(3)
C34 C35 C36 C39 -179.56(19)
C35 C36 C37 C38 0.4(3)
C39 C36 C37 C38 -179.66(19)
C36 C37 C38 C33 -1.1(3)
C34 C33 C38 C37 0.9(3)
C31 C33 C38 C37 -177.88(18)
N42 S40 N40 C40 -2.15(16)
N40 S40 N42 C41 2.77(16)
C41 N41 C40 N40 2.4(3)
C41 N41 C40 C42 -175.09(16)
S40 N40 C40 N41 -0.3(3)
S40 N40 C40 C42 177.20(14)
S40 N42 C41 N41 -1.1(2)
S40 N42 C41 C43 179.30(12)
C40 N41 C41 N42 -1.6(3)
C40 N41 C41 C43 178.06(15)
N41 C40 C42 F42 -4.0(11)
N40 C40 C42 F42 178.1(10)
N41 C40 C42 F45 -162.6(8)
N40 C40 C42 F45 19.5(8)
N41 C40 C42 F43 70.3(12)
N40 C40 C42 F43 -107.6(11)
N41 C40 C42 F40 -131.6(7)
N40 C40 C42 F40 50.5(7)
N41 C40 C42 F41 117.2(6)
N40 C40 C42 F41 -60.7(6)
N41 C40 C42 F44 -47.1(6)
N40 C40 C42 F44 135.0(6)
N42 C41 C43 C44 2.9(3)
N41 C41 C43 C44 -176.73(17)
N42 C41 C43 C48 -175.88(16)
N41 C41 C43 C48 4.5(2)
C48 C43 C44 C45 0.9(3)
C41 C43 C44 C45 -177.94(17)
C43 C44 C45 C46 0.4(3)
C44 C45 C46 C47 -1.3(3)
C44 C45 C46 C49 178.44(19)
C45 C46 C47 C48 1.0(3)
C49 C46 C47 C48 -178.75(19)
C46 C47 C48 C43 0.3(3)
C44 C43 C48 C47 -1.2(3)
C41 C43 C48 C47 177.64(17)
